data_7214648
loop_
_publ_author_name
'Liu, Mei'
'Liao, Wuping'

_publ_section_title
;
 Bridging calixarene-based {Co4} units into a square or belt with aromatic
 dicarboxylic acids
;
_journal_issue 18
_journal_name_full CrystEngComm
_journal_page_first 5727
_journal_paper_doi 10.1039/c2ce25692d
_journal_volume 14
_journal_year 2012
_chemical_formula_moiety 'C240 H256 Cl4 Co16 N4 O48 S16'
_chemical_formula_sum 'C240 H256 Cl4 Co16 N4 O48 S16'
_chemical_formula_weight 5562.13
_chemical_name_common '((CH3)4N)4 ((Co4Cl(C40H44O4S4))4 (C8H4O4)8'
_chemical_name_systematic
;
?
;
_space_group_IT_number 71
_symmetry_cell_setting orthorhombic
_symmetry_space_group_name_Hall '-I 2 2'
_symmetry_space_group_name_H-M 'I m m m'
_atom_sites_solution_hydrogens geom
_atom_sites_solution_primary direct
_atom_sites_solution_secondary difmap
_audit_creation_method SHELXL-97
_cell_angle_alpha 90.00
_cell_angle_beta 90.00
_cell_angle_gamma 90.00
_cell_formula_units_Z 2
_cell_length_a 21.3405(5)
_cell_length_b 30.1083(6)
_cell_length_c 30.8273(7)
_cell_measurement_reflns_used 9903
_cell_measurement_temperature 150(2)
_cell_measurement_theta_max 22.82
_cell_measurement_theta_min 2.20
_cell_volume 19807.3(8)
_computing_cell_refinement 'Bruker SAINT'
_computing_data_collection 'Bruker SMART'
_computing_data_reduction 'Bruker SAINT'
_computing_molecular_graphics 'Bruker SHELXTL'
_computing_publication_material 'Bruker SHELXTL'
_computing_structure_refinement 'SHELXL-97 (Sheldrick, 2008)'
_computing_structure_solution 'SHELXS-97 (Sheldrick, 2008)'
_diffrn_ambient_temperature 150(2)
_diffrn_measured_fraction_theta_full 0.997
_diffrn_measured_fraction_theta_max 0.997
_diffrn_measurement_device_type 'Bruker APEX CCD'
_diffrn_measurement_method '\w scans'
_diffrn_radiation_monochromator graphite
_diffrn_radiation_source 'fine-focus sealed tube'
_diffrn_radiation_type MoK\a
_diffrn_radiation_wavelength 0.71073
_diffrn_reflns_av_R_equivalents 0.1343
_diffrn_reflns_av_sigmaI/netI 0.1043
_diffrn_reflns_limit_h_max 23
_diffrn_reflns_limit_h_min -23
_diffrn_reflns_limit_k_max 33
_diffrn_reflns_limit_k_min -29
_diffrn_reflns_limit_l_max 32
_diffrn_reflns_limit_l_min -33
_diffrn_reflns_number 58520
_diffrn_reflns_theta_full 23.01
_diffrn_reflns_theta_max 23.01
_diffrn_reflns_theta_min 0.95
_exptl_absorpt_coefficient_mu 0.804
_exptl_absorpt_correction_T_max 0.9239
_exptl_absorpt_correction_T_min 0.9027
_exptl_absorpt_correction_type multi-scan
_exptl_absorpt_process_details sadabs
_exptl_crystal_colour pink
_exptl_crystal_density_diffrn 0.933
_exptl_crystal_density_method 'not measured'
_exptl_crystal_description block
_exptl_crystal_F_000 5384
_exptl_crystal_size_max 0.13
_exptl_crystal_size_mid 0.11
_exptl_crystal_size_min 0.10
_platon_squeeze_details
;
;
_refine_diff_density_max 0.800
_refine_diff_density_min -0.960
_refine_diff_density_rms 0.105
_refine_ls_extinction_method none
_refine_ls_goodness_of_fit_ref 1.017
_refine_ls_hydrogen_treatment constr
_refine_ls_matrix_type full
_refine_ls_number_parameters 327
_refine_ls_number_reflns 7434
_refine_ls_number_restraints 0
_refine_ls_restrained_S_all 1.017
_refine_ls_R_factor_all 0.1248
_refine_ls_R_factor_gt 0.0797
_refine_ls_shift/su_max 0.000
_refine_ls_shift/su_mean 0.000
_refine_ls_structure_factor_coef Fsqd
_refine_ls_weighting_details 'calc w=1/[\s^2^(Fo^2^)+(0.1326P)^2^+0.0000P] where P=(Fo^2^+2Fc^2^)/3'
_refine_ls_weighting_scheme calc
_refine_ls_wR_factor_gt 0.2152
_refine_ls_wR_factor_ref 0.2458
_reflns_number_gt 4051
_reflns_number_total 7434
_reflns_threshold_expression >2sigma(I)
_cod_data_source_file c2ce25692d.txt
_cod_data_source_block CIAC-201
_cod_database_code 7214648

loop_
_symmetry_equiv_pos_as_xyz
'x, y, z'
'-x, -y, z'
'x, -y, -z'
'-x, y, -z'
'x+1/2, y+1/2, z+1/2'
'-x+1/2, -y+1/2, z+1/2'
'x+1/2, -y+1/2, -z+1/2'
'-x+1/2, y+1/2, -z+1/2'
'-x, -y, -z'
'x, y, -z'
'-x, y, z'
'x, -y, z'
'-x+1/2, -y+1/2, -z+1/2'
'x+1/2, y+1/2, -z+1/2'
'-x+1/2, y+1/2, z+1/2'
'x+1/2, -y+1/2, z+1/2'

loop_
_atom_site_label
_atom_site_type_symbol
_atom_site_fract_x
_atom_site_fract_y
_atom_site_fract_z
_atom_site_U_iso_or_equiv
_atom_site_adp_type
_atom_site_occupancy
_atom_site_symmetry_multiplicity
_atom_site_calc_flag
_atom_site_refinement_flags
Co1 Co 0.0000 0.12287(4) -0.27865(5) 0.0460(4) Uani 1 2 d S
Co2 Co 0.10772(4) 0.17977(3) -0.32658(3) 0.0443(3) Uani 1 1 d .
Co3 Co 0.0000 0.23492(4) -0.37718(4) 0.0454(4) Uani 1 2 d S
Cl1 Cl 0.0000 0.15038(8) -0.35905(8) 0.0462(7) Uani 1 2 d S
S1 S 0.17947(9) 0.22413(6) -0.27810(6) 0.0474(5) Uani 1 1 d .
S2 S 0.0000 0.31935(8) -0.36514(10) 0.0529(8) Uani 1 2 d S
S3 S 0.0000 0.12419(9) -0.19597(9) 0.0511(7) Uani 1 2 d S
O1 O 0.0655(2) 0.23795(14) -0.33139(14) 0.0449(12) Uani 1 1 d .
O2 O 0.0651(2) 0.16939(13) -0.26973(15) 0.0412(12) Uani 1 1 d .
O3 O -0.1456(2) 0.11904(15) -0.32545(17) 0.0597(15) Uani 1 1 d .
O4 O -0.0684(2) 0.07827(14) -0.29093(17) 0.0565(14) Uani 1 1 d .
O5 O 0.1453(2) 0.19054(15) -0.38663(16) 0.0480(12) Uani 1 1 d .
O6 O 0.0687(2) 0.22617(15) -0.42150(15) 0.0517(13) Uani 1 1 d .
C1 C 0.0909(3) 0.2760(2) -0.3167(2) 0.0492(19) Uani 1 1 d .
C2 C 0.1437(3) 0.2749(2) -0.2901(2) 0.0478(19) Uani 1 1 d .
C3 C 0.1721(4) 0.3150(3) -0.2780(3) 0.074(3) Uani 1 1 d .
H3A H 0.2082 0.3140 -0.2611 0.089 Uiso 1 1 calc R
C4 C 0.1482(4) 0.3570(3) -0.2903(3) 0.082(3) Uani 1 1 d .
C5 C 0.0943(4) 0.3575(3) -0.3160(3) 0.072(3) Uani 1 1 d .
H5A H 0.0768 0.3847 -0.3238 0.087 Uiso 1 1 calc R
C6 C 0.0664(3) 0.3189(2) -0.3302(2) 0.051(2) Uani 1 1 d .
C7 C 0.0909(3) 0.1779(2) -0.2328(2) 0.0380(17) Uani 1 1 d .
C8 C 0.0671(3) 0.1613(2) -0.1932(3) 0.052(2) Uani 1 1 d .
C9 C 0.0955(4) 0.1684(3) -0.1541(3) 0.066(2) Uani 1 1 d .
H9A H 0.0787 0.1560 -0.1290 0.079 Uiso 1 1 calc R
C10 C 0.1494(4) 0.1941(3) -0.1520(3) 0.073(3) Uani 1 1 d .
C11 C 0.1726(4) 0.2123(3) -0.1906(3) 0.064(2) Uani 1 1 d .
H11A H 0.2080 0.2303 -0.1896 0.076 Uiso 1 1 calc R
C12 C 0.1451(4) 0.2044(2) -0.2287(2) 0.052(2) Uani 1 1 d .
C13 C 0.1801(6) 0.4005(4) -0.2790(4) 0.109(4) Uiso 1 1 d .
C14 C 0.1814(6) 0.2001(4) -0.1056(4) 0.114(4) Uiso 1 1 d .
C15 C 0.1880(8) 0.4292(6) -0.3171(5) 0.195(7) Uiso 1 1 d .
H15A H 0.2152 0.4534 -0.3099 0.293 Uiso 1 1 calc R
H15B H 0.1479 0.4405 -0.3258 0.293 Uiso 1 1 calc R
H15C H 0.2059 0.4123 -0.3404 0.293 Uiso 1 1 calc R
C16 C 0.2468(5) 0.3949(4) -0.2625(3) 0.110(4) Uiso 1 1 d .
H16A H 0.2459 0.3828 -0.2337 0.166 Uiso 1 1 calc R
H16B H 0.2673 0.4233 -0.2621 0.166 Uiso 1 1 calc R
H16C H 0.2692 0.3751 -0.2813 0.166 Uiso 1 1 calc R
C17 C 0.1406(7) 0.4244(4) -0.2507(4) 0.153(5) Uiso 1 1 d .
H17A H 0.1352 0.4079 -0.2243 0.229 Uiso 1 1 calc R
H17B H 0.1006 0.4288 -0.2642 0.229 Uiso 1 1 calc R
H17C H 0.1591 0.4527 -0.2443 0.229 Uiso 1 1 calc R
C18 C 0.2486(5) 0.2186(4) -0.1106(3) 0.115(4) Uiso 1 1 d .
H18A H 0.2738 0.1977 -0.1265 0.172 Uiso 1 1 calc R
H18B H 0.2666 0.2232 -0.0824 0.172 Uiso 1 1 calc R
H18C H 0.2473 0.2462 -0.1260 0.172 Uiso 1 1 calc R
C19 C 0.1876(7) 0.1534(5) -0.0810(4) 0.167(5) Uiso 1 1 d .
H19A H 0.2075 0.1323 -0.0998 0.250 Uiso 1 1 calc R
H19B H 0.1467 0.1429 -0.0732 0.250 Uiso 1 1 calc R
H19C H 0.2124 0.1572 -0.0553 0.250 Uiso 1 1 calc R
C20 C 0.1460(7) 0.2261(5) -0.0787(4) 0.165(6) Uiso 1 1 d .
H20A H 0.1644 0.2263 -0.0502 0.247 Uiso 1 1 calc R
H20B H 0.1043 0.2143 -0.0770 0.247 Uiso 1 1 calc R
H20C H 0.1445 0.2558 -0.0898 0.247 Uiso 1 1 calc R
C21 C -0.1201(4) 0.0838(3) -0.3102(3) 0.058(2) Uani 1 1 d .
C22 C -0.1542(3) 0.0396(2) -0.3178(3) 0.058(2) Uani 1 1 d .
C23 C -0.2172(4) 0.0399(2) -0.3333(3) 0.070(3) Uani 1 1 d .
H23A H -0.2381 0.0666 -0.3376 0.084 Uiso 1 1 calc R
C24 C -0.2467(5) 0.0000 -0.3419(4) 0.086(4) Uani 1 2 d S
H24A H -0.2869 0.0000 -0.3536 0.103 Uiso 1 2 calc SR
C25 C -0.1257(5) 0.0000 -0.3106(4) 0.054(3) Uani 1 2 d S
H25A H -0.0848 0.0000 -0.3002 0.065 Uiso 1 2 calc SR
C26 C 0.1200(4) 0.2071(2) -0.4194(2) 0.0462(19) Uani 1 1 d .
C27 C 0.1552(3) 0.2019(3) -0.4610(2) 0.054(2) Uani 1 1 d .
C28 C 0.2189(4) 0.1903(3) -0.4625(3) 0.074(3) Uani 1 1 d .
H28A H 0.2403 0.1859 -0.4365 0.089 Uiso 1 1 calc R
C29 C 0.2499(5) 0.1853(4) -0.5000 0.076(4) Uani 1 2 d S
H29A H 0.2924 0.1784 -0.5000 0.092 Uiso 1 2 calc SR
C30 C 0.1265(5) 0.2091(3) -0.5000 0.050(3) Uani 1 2 d S
H30A H 0.0854 0.2194 -0.5000 0.060 Uiso 1 2 calc SR

loop_
_atom_site_aniso_label
_atom_site_aniso_U_11
_atom_site_aniso_U_22
_atom_site_aniso_U_33
_atom_site_aniso_U_23
_atom_site_aniso_U_13
_atom_site_aniso_U_12
Co1 0.0233(8) 0.0444(8) 0.0702(10) 0.0036(7) 0.000 0.000
Co2 0.0264(6) 0.0456(6) 0.0608(7) 0.0033(5) -0.0013(5) -0.0017(4)
Co3 0.0246(8) 0.0529(8) 0.0589(10) 0.0028(7) 0.000 0.000
Cl1 0.0249(13) 0.0495(14) 0.0643(17) -0.0049(13) 0.000 0.000
S1 0.0297(10) 0.0477(10) 0.0648(13) 0.0032(9) -0.0041(10) -0.0032(9)
S2 0.0314(15) 0.0490(15) 0.078(2) 0.0101(14) 0.000 0.000
S3 0.0291(15) 0.0595(16) 0.0649(19) 0.0131(14) 0.000 0.000
O1 0.030(3) 0.041(3) 0.064(3) 0.005(2) -0.007(2) -0.008(2)
O2 0.031(3) 0.031(2) 0.061(3) 0.004(2) 0.001(2) -0.011(2)
O3 0.030(3) 0.042(3) 0.107(4) 0.000(3) -0.008(3) 0.011(2)
O4 0.020(3) 0.048(3) 0.101(4) -0.001(3) -0.007(3) -0.005(2)
O5 0.024(3) 0.059(3) 0.061(3) 0.000(3) -0.001(3) 0.002(2)
O6 0.027(3) 0.068(3) 0.060(3) 0.011(3) 0.002(2) 0.006(3)
C1 0.031(4) 0.063(5) 0.053(5) -0.003(4) 0.009(4) -0.003(4)
C2 0.037(4) 0.036(4) 0.070(5) 0.005(4) -0.011(4) -0.013(3)
C3 0.054(6) 0.063(5) 0.104(7) -0.005(5) -0.032(5) -0.006(5)
C4 0.061(6) 0.050(5) 0.135(8) -0.009(5) -0.052(6) -0.002(4)
C5 0.064(6) 0.046(5) 0.108(7) 0.016(5) -0.017(6) 0.003(4)
C6 0.043(5) 0.044(4) 0.067(5) -0.002(4) -0.019(4) -0.001(4)
C7 0.050(5) 0.036(4) 0.029(4) -0.004(3) -0.006(4) 0.005(4)
C8 0.021(4) 0.065(5) 0.070(6) 0.020(4) -0.008(4) -0.013(4)
C9 0.040(5) 0.084(6) 0.074(6) 0.031(5) -0.013(5) -0.017(5)
C10 0.072(7) 0.098(6) 0.049(6) 0.011(5) -0.018(5) -0.022(6)
C11 0.037(5) 0.085(6) 0.069(6) 0.008(5) -0.007(5) -0.014(4)
C12 0.042(5) 0.050(4) 0.064(6) 0.013(4) -0.020(4) -0.008(4)
C21 0.029(5) 0.075(6) 0.070(6) -0.017(5) -0.003(4) -0.012(4)
C22 0.031(4) 0.050(4) 0.091(6) 0.007(4) 0.000(4) -0.002(4)
C23 0.035(5) 0.048(5) 0.128(8) -0.001(5) -0.015(5) -0.002(4)
C24 0.033(7) 0.091(10) 0.134(12) 0.000 -0.039(8) 0.000
C25 0.032(6) 0.020(5) 0.112(9) 0.000 -0.006(6) 0.000
C26 0.035(5) 0.057(4) 0.047(5) 0.007(4) -0.014(4) -0.006(4)
C27 0.032(4) 0.087(6) 0.043(5) 0.007(4) -0.011(4) -0.006(4)
C28 0.041(5) 0.130(8) 0.052(6) 0.011(5) -0.026(5) 0.009(5)
C29 0.031(7) 0.136(12) 0.062(9) 0.000 0.000 0.030(7)
C30 0.034(6) 0.077(7) 0.038(7) 0.000 0.000 0.001(6)

loop_
_atom_type_symbol
_atom_type_description
_atom_type_scat_dispersion_real
_atom_type_scat_dispersion_imag
_atom_type_scat_source
C C 0.0033 0.0016 'International Tables Vol C Tables 4.2.6.8 and 6.1.1.4'
H H 0.0000 0.0000 'International Tables Vol C Tables 4.2.6.8 and 6.1.1.4'
Cl Cl 0.1484 0.1585 'International Tables Vol C Tables 4.2.6.8 and 6.1.1.4'
Co Co 0.3494 0.9721 'International Tables Vol C Tables 4.2.6.8 and 6.1.1.4'
O O 0.0106 0.0060 'International Tables Vol C Tables 4.2.6.8 and 6.1.1.4'
S S 0.1246 0.1234 'International Tables Vol C Tables 4.2.6.8 and 6.1.1.4'
N N 0.0061 0.0033 'International Tables Vol C Tables 4.2.6.8 and 6.1.1.4'

loop_
_geom_angle_atom_site_label_1
_geom_angle_atom_site_label_2
_geom_angle_atom_site_label_3
_geom_angle
_geom_angle_site_symmetry_1
_geom_angle_site_symmetry_3
O2 Co1 O2 88.5(2) . 11
O2 Co1 O4 176.1(2) . .
O2 Co1 O4 89.40(18) 11 .
O2 Co1 O4 89.40(18) . 11
O2 Co1 O4 176.1(2) 11 11
O4 Co1 O4 92.6(3) . 11
O2 Co1 S3 81.43(15) . .
O2 Co1 S3 81.43(15) 11 .
O4 Co1 S3 101.42(16) . .
O4 Co1 S3 101.41(16) 11 .
O2 Co1 Cl1 84.73(14) . .
O2 Co1 Cl1 84.73(14) 11 .
O4 Co1 Cl1 91.89(16) . .
O4 Co1 Cl1 91.89(16) 11 .
S3 Co1 Cl1 160.63(10) . .
O1 Co2 O2 89.84(18) . .
O1 Co2 O3 175.3(2) . 11
O2 Co2 O3 91.46(19) . 11
O1 Co2 O5 88.28(18) . .
O2 Co2 O5 176.04(19) . .
O3 Co2 O5 90.1(2) 11 .
O1 Co2 S1 81.46(13) . .
O2 Co2 S1 80.77(13) . .
O3 Co2 S1 103.22(15) 11 .
O5 Co2 S1 102.39(14) . .
O1 Co2 Cl1 82.69(13) . .
O2 Co2 Cl1 83.38(14) . .
O3 Co2 Cl1 92.95(15) 11 .
O5 Co2 Cl1 92.91(14) . .
S1 Co2 Cl1 157.55(7) . .
O1 Co3 O1 89.3(3) 11 .
O1 Co3 O6 88.61(18) 11 11
O1 Co3 O6 174.64(19) . 11
O1 Co3 O6 174.64(19) 11 .
O1 Co3 O6 88.61(18) . .
O6 Co3 O6 93.0(3) 11 .
O1 Co3 S2 81.49(14) 11 .
O1 Co3 S2 81.49(14) . .
O6 Co3 S2 103.10(14) 11 .
O6 Co3 S2 103.10(14) . .
O1 Co3 Cl1 83.84(13) 11 .
O1 Co3 Cl1 83.84(13) . .
O6 Co3 Cl1 91.01(14) 11 .
O6 Co3 Cl1 91.01(14) . .
S2 Co3 Cl1 159.31(11) . .
Co3 Cl1 Co1 120.86(10) . .
Co3 Cl1 Co2 75.86(6) . .
Co1 Cl1 Co2 75.43(6) . .
Co3 Cl1 Co2 75.86(6) . 11
Co1 Cl1 Co2 75.42(6) . 11
Co2 Cl1 Co2 119.67(10) . 11
C2 S1 C12 106.9(3) . .
C2 S1 Co2 94.1(2) . .
C12 S1 Co2 94.5(2) . .
C6 S2 C6 105.5(5) . 11
C6 S2 Co3 94.6(2) . .
C6 S2 Co3 94.6(2) 11 .
C8 S3 C8 103.9(5) 11 .
C8 S3 Co1 93.2(3) 11 .
C8 S3 Co1 93.2(3) . .
C1 O1 Co2 123.1(4) . .
C1 O1 Co3 124.1(4) . .
Co2 O1 Co3 109.4(2) . .
C7 O2 Co1 124.0(4) . .
C7 O2 Co2 123.2(4) . .
Co1 O2 Co2 107.8(2) . .
C21 O3 Co2 126.3(4) . 11
C21 O4 Co1 129.2(5) . .
C26 O5 Co2 128.8(5) . .
C26 O6 Co3 131.7(5) . .
O1 C1 C2 120.2(6) . .
O1 C1 C6 121.0(6) . .
C2 C1 C6 118.7(6) . .
C1 C2 C3 119.1(7) . .
C1 C2 S1 120.0(5) . .
C3 C2 S1 120.5(6) . .
C2 C3 C4 122.7(7) . .
C2 C3 H3A 118.6 . .
C4 C3 H3A 118.6 . .
C5 C4 C3 117.4(7) . .
C5 C4 C13 119.3(8) . .
C3 C4 C13 123.2(8) . .
C6 C5 C4 121.8(7) . .
C6 C5 H5A 119.1 . .
C4 C5 H5A 119.1 . .
C5 C6 C1 120.2(7) . .
C5 C6 S2 122.1(6) . .
C1 C6 S2 117.8(5) . .
O2 C7 C12 122.8(6) . .
O2 C7 C8 122.5(7) . .
C12 C7 C8 114.7(6) . .
C9 C8 C7 123.3(6) . .
C9 C8 S3 119.0(6) . .
C7 C8 S3 117.4(6) . .
C8 C9 C10 119.7(7) . .
C8 C9 H9A 120.2 . .
C10 C9 H9A 120.2 . .
C9 C10 C11 118.1(7) . .
C9 C10 C14 117.4(8) . .
C11 C10 C14 124.4(8) . .
C12 C11 C10 121.4(8) . .
C12 C11 H11A 119.3 . .
C10 C11 H11A 119.3 . .
C11 C12 C7 122.7(7) . .
C11 C12 S1 120.5(6) . .
C7 C12 S1 116.6(6) . .
C17 C13 C15 105.3(12) . .
C17 C13 C4 108.3(11) . .
C15 C13 C4 112.1(11) . .
C17 C13 C16 114.1(11) . .
C15 C13 C16 103.1(11) . .
C4 C13 C16 113.6(10) . .
C20 C14 C18 111.5(11) . .
C20 C14 C10 111.9(11) . .
C18 C14 C10 110.5(9) . .
C20 C14 C19 105.1(11) . .
C18 C14 C19 106.6(10) . .
C10 C14 C19 111.1(10) . .
C13 C15 H15A 109.5 . .
C13 C15 H15B 109.5 . .
H15A C15 H15B 109.5 . .
C13 C15 H15C 109.5 . .
H15A C15 H15C 109.5 . .
H15B C15 H15C 109.5 . .
C13 C16 H16A 109.5 . .
C13 C16 H16B 109.5 . .
H16A C16 H16B 109.5 . .
C13 C16 H16C 109.5 . .
H16A C16 H16C 109.5 . .
H16B C16 H16C 109.5 . .
C13 C17 H17A 109.5 . .
C13 C17 H17B 109.5 . .
H17A C17 H17B 109.5 . .
C13 C17 H17C 109.5 . .
H17A C17 H17C 109.5 . .
H17B C17 H17C 109.5 . .
C14 C18 H18A 109.5 . .
C14 C18 H18B 109.5 . .
H18A C18 H18B 109.5 . .
C14 C18 H18C 109.5 . .
H18A C18 H18C 109.5 . .
H18B C18 H18C 109.5 . .
C14 C19 H19A 109.5 . .
C14 C19 H19B 109.5 . .
H19A C19 H19B 109.5 . .
C14 C19 H19C 109.5 . .
H19A C19 H19C 109.5 . .
H19B C19 H19C 109.5 . .
C14 C20 H20A 109.5 . .
C14 C20 H20B 109.5 . .
H20A C20 H20B 109.5 . .
C14 C20 H20C 109.5 . .
H20A C20 H20C 109.5 . .
H20B C20 H20C 109.5 . .
O4 C21 O3 130.6(7) . .
O4 C21 C22 111.8(7) . .
O3 C21 C22 117.5(6) . .
C25 C22 C23 118.9(7) . .
C25 C22 C21 121.6(7) . .
C23 C22 C21 119.5(6) . .
C24 C23 C22 119.3(8) . .
C24 C23 H23A 120.4 . .
C22 C23 H23A 120.4 . .
C23 C24 C23 120.6(10) . 12
C23 C24 H24A 119.7 . .
C23 C24 H24A 119.7 12 .
C22 C25 C22 123.0(10) . 12
C22 C25 H25A 118.5 . .
C22 C25 H25A 118.5 12 .
O6 C26 O5 127.6(7) . .
O6 C26 C27 116.5(7) . .
O5 C26 C27 115.9(7) . .
C30 C27 C28 116.4(8) . .
C30 C27 C26 121.0(7) . .
C28 C27 C26 122.6(7) . .
C29 C28 C27 122.2(8) . .
C29 C28 H28A 118.9 . .
C27 C28 H28A 118.9 . .
C28 C29 C28 119.2(10) 10_554 .
C28 C29 H29A 120.4 10_554 .
C28 C29 H29A 120.4 . .
C27 C30 C27 123.3(10) . 10_554
C27 C30 H30A 118.4 . .
C27 C30 H30A 118.4 10_554 .

loop_
_geom_bond_atom_site_label_1
_geom_bond_atom_site_label_2
_geom_bond_distance
_geom_bond_site_symmetry_2
Co1 O2 1.992(4) .
Co1 O2 1.992(4) 11
Co1 O4 2.019(4) .
Co1 O4 2.019(4) 11
Co1 S3 2.549(3) .
Co1 Cl1 2.613(3) .
Co2 O1 1.975(4) .
Co2 O2 1.999(5) .
Co2 O3 1.999(5) 11
Co2 O5 2.043(5) .
Co2 S1 2.522(2) .
Co2 Cl1 2.6588(15) .
Co3 O1 1.989(4) 11
Co3 O1 1.989(4) .
Co3 O6 2.021(5) 11
Co3 O6 2.021(5) .
Co3 S2 2.569(3) .
Co3 Cl1 2.606(3) .
Cl1 Co2 2.6589(15) 11
S1 C2 1.748(7) .
S1 C12 1.792(8) .
S2 C6 1.779(7) .
S2 C6 1.779(7) 11
S3 C8 1.819(7) 11
S3 C8 1.819(7) .
O1 C1 1.345(8) .
O2 C7 1.290(7) .
O3 C21 1.282(9) .
O3 Co2 1.999(5) 11
O4 C21 1.264(8) .
O5 C26 1.248(8) .
O6 C26 1.238(8) .
C1 C2 1.393(9) .
C1 C6 1.455(9) .
C2 C3 1.405(9) .
C3 C4 1.413(10) .
C3 H3A 0.9300 .
C4 C5 1.397(11) .
C4 C13 1.518(13) .
C5 C6 1.378(10) .
C5 H5A 0.9300 .
C7 C12 1.410(10) .
C7 C8 1.414(9) .
C8 C9 1.366(10) .
C9 C10 1.389(11) .
C9 H9A 0.9300 .
C10 C11 1.402(10) .
C10 C14 1.593(13) .
C11 C12 1.336(10) .
C11 H11A 0.9300 .
C13 C17 1.411(15) .
C13 C15 1.465(16) .
C13 C16 1.520(14) .
C14 C20 1.369(15) .
C14 C18 1.547(15) .
C14 C19 1.602(16) .
C15 H15A 0.9600 .
C15 H15B 0.9600 .
C15 H15C 0.9600 .
C16 H16A 0.9600 .
C16 H16B 0.9600 .
C16 H16C 0.9600 .
C17 H17A 0.9600 .
C17 H17B 0.9600 .
C17 H17C 0.9600 .
C18 H18A 0.9600 .
C18 H18B 0.9600 .
C18 H18C 0.9600 .
C19 H19A 0.9600 .
C19 H19B 0.9600 .
C19 H19C 0.9600 .
C20 H20A 0.9600 .
C20 H20B 0.9600 .
C20 H20C 0.9600 .
C21 C22 1.535(10) .
C22 C25 1.356(8) .
C22 C23 1.427(10) .
C23 C24 1.382(9) .
C23 H23A 0.9300 .
C24 C23 1.382(9) 12
C24 H24A 0.9300 .
C25 C22 1.356(8) 12
C25 H25A 0.9300 .
C26 C27 1.495(10) .
C27 C30 1.366(8) .
C27 C28 1.405(10) .
C28 C29 1.342(9) .
C28 H28A 0.9300 .
C29 C28 1.342(9) 10_554
C29 H29A 0.9300 .
C30 C27 1.366(8) 10_554
C30 H30A 0.9300 .

loop_
_geom_torsion_atom_site_label_1
_geom_torsion_atom_site_label_2
_geom_torsion_atom_site_label_3
_geom_torsion_atom_site_label_4
_geom_torsion
_geom_torsion_site_symmetry_1
_geom_torsion_site_symmetry_4
O1 Co3 Cl1 Co1 -45.00(13) 11 .
O1 Co3 Cl1 Co1 45.00(13) . .
O6 Co3 Cl1 Co1 -133.49(14) 11 .
O6 Co3 Cl1 Co1 133.49(14) . .
S2 Co3 Cl1 Co1 0.0 . .
O1 Co3 Cl1 Co2 -108.07(14) 11 .
O1 Co3 Cl1 Co2 -18.07(14) . .
O6 Co3 Cl1 Co2 163.43(15) 11 .
O6 Co3 Cl1 Co2 70.42(14) . .
S2 Co3 Cl1 Co2 -63.07(4) . .
O1 Co3 Cl1 Co2 18.07(14) 11 11
O1 Co3 Cl1 Co2 108.07(14) . 11
O6 Co3 Cl1 Co2 -70.42(14) 11 11
O6 Co3 Cl1 Co2 -163.44(15) . 11
S2 Co3 Cl1 Co2 63.07(4) . 11
O2 Co1 Cl1 Co3 -44.47(12) . .
O2 Co1 Cl1 Co3 44.46(12) 11 .
O4 Co1 Cl1 Co3 133.68(13) . .
O4 Co1 Cl1 Co3 -133.69(13) 11 .
S3 Co1 Cl1 Co3 0.0 . .
O2 Co1 Cl1 Co2 18.83(13) . .
O2 Co1 Cl1 Co2 107.76(13) 11 .
O4 Co1 Cl1 Co2 -163.02(14) . .
O4 Co1 Cl1 Co2 -70.39(14) 11 .
S3 Co1 Cl1 Co2 63.29(4) . .
O2 Co1 Cl1 Co2 -107.76(13) . 11
O2 Co1 Cl1 Co2 -18.83(13) 11 11
O4 Co1 Cl1 Co2 70.39(14) . 11
O4 Co1 Cl1 Co2 163.02(14) 11 11
S3 Co1 Cl1 Co2 -63.29(4) . 11
O1 Co2 Cl1 Co3 18.25(14) . .
O2 Co2 Cl1 Co3 108.94(13) . .
O3 Co2 Cl1 Co3 -159.93(16) 11 .
O5 Co2 Cl1 Co3 -69.64(14) . .
S1 Co2 Cl1 Co3 63.6(2) . .
O1 Co2 Cl1 Co1 -109.49(14) . .
O2 Co2 Cl1 Co1 -18.80(12) . .
O3 Co2 Cl1 Co1 72.33(16) 11 .
O5 Co2 Cl1 Co1 162.62(14) . .
S1 Co2 Cl1 Co1 -64.1(2) . .
O1 Co2 Cl1 Co2 -46.07(16) . 11
O2 Co2 Cl1 Co2 44.62(15) . 11
O3 Co2 Cl1 Co2 135.75(18) 11 11
O5 Co2 Cl1 Co2 -133.96(16) . 11
S1 Co2 Cl1 Co2 -0.7(3) . 11
O1 Co2 S1 C2 -6.6(3) . .
O2 Co2 S1 C2 -97.9(3) . .
O3 Co2 S1 C2 172.8(3) 11 .
O5 Co2 S1 C2 79.7(3) . .
Cl1 Co2 S1 C2 -52.2(3) . .
O1 Co2 S1 C12 100.7(3) . .
O2 Co2 S1 C12 9.5(3) . .
O3 Co2 S1 C12 -79.8(3) 11 .
O5 Co2 S1 C12 -172.9(3) . .
Cl1 Co2 S1 C12 55.2(3) . .
O1 Co3 S2 C6 98.3(3) 11 .
O1 Co3 S2 C6 7.7(3) . .
O6 Co3 S2 C6 -175.1(3) 11 .
O6 Co3 S2 C6 -78.9(3) . .
Cl1 Co3 S2 C6 53.0(3) . .
O1 Co3 S2 C6 -7.7(3) 11 11
O1 Co3 S2 C6 -98.3(3) . 11
O6 Co3 S2 C6 78.9(3) 11 11
O6 Co3 S2 C6 175.2(3) . 11
Cl1 Co3 S2 C6 -53.0(3) . 11
O2 Co1 S3 C8 96.9(3) . 11
O2 Co1 S3 C8 7.2(3) 11 11
O4 Co1 S3 C8 -80.4(3) . 11
O4 Co1 S3 C8 -175.4(3) 11 11
Cl1 Co1 S3 C8 52.1(2) . 11
O2 Co1 S3 C8 -7.2(3) . .
O2 Co1 S3 C8 -96.9(3) 11 .
O4 Co1 S3 C8 175.4(3) . .
O4 Co1 S3 C8 80.4(3) 11 .
Cl1 Co1 S3 C8 -52.1(2) . .
O2 Co2 O1 C1 91.6(5) . .
O3 Co2 O1 C1 -162(2) 11 .
O5 Co2 O1 C1 -91.9(5) . .
S1 Co2 O1 C1 10.9(5) . .
Cl1 Co2 O1 C1 174.9(5) . .
O2 Co2 O1 Co3 -108.3(2) . .
O3 Co2 O1 Co3 -2(3) 11 .
O5 Co2 O1 Co3 68.2(2) . .
S1 Co2 O1 Co3 171.0(2) . .
Cl1 Co2 O1 Co3 -24.95(17) . .
O1 Co3 O1 C1 -90.8(5) 11 .
O6 Co3 O1 C1 -158.3(19) 11 .
O6 Co3 O1 C1 94.1(5) . .
S2 Co3 O1 C1 -9.3(5) . .
Cl1 Co3 O1 C1 -174.7(5) . .
O1 Co3 O1 Co2 109.31(19) 11 .
O6 Co3 O1 Co2 42(2) 11 .
O6 Co3 O1 Co2 -65.7(2) . .
S2 Co3 O1 Co2 -169.2(2) . .
Cl1 Co3 O1 Co2 25.43(17) . .
O2 Co1 O2 C7 93.6(5) 11 .
O4 Co1 O2 C7 150(3) . .
O4 Co1 O2 C7 -89.6(5) 11 .
S3 Co1 O2 C7 12.0(5) . .
Cl1 Co1 O2 C7 178.4(5) . .
O2 Co1 O2 Co2 -110.72(17) 11 .
O4 Co1 O2 Co2 -55(3) . .
O4 Co1 O2 Co2 66.1(2) 11 .
S3 Co1 O2 Co2 167.72(19) . .
Cl1 Co1 O2 Co2 -25.87(17) . .
O1 Co2 O2 C7 -95.9(5) . .
O3 Co2 O2 C7 88.6(5) 11 .
O5 Co2 O2 C7 -158(2) . .
S1 Co2 O2 C7 -14.6(4) . .
Cl1 Co2 O2 C7 -178.6(4) . .
O1 Co2 O2 Co1 108.1(2) . .
O3 Co2 O2 Co1 -67.3(2) 11 .
O5 Co2 O2 Co1 46(3) . .
S1 Co2 O2 Co1 -170.50(19) . .
Cl1 Co2 O2 Co1 25.46(17) . .
O2 Co1 O4 C21 -20(3) . .
O2 Co1 O4 C21 35.8(6) 11 .
O4 Co1 O4 C21 -140.9(6) 11 .
S3 Co1 O4 C21 116.9(6) . .
Cl1 Co1 O4 C21 -49.0(6) . .
O1 Co2 O5 C26 -40.5(6) . .
O2 Co2 O5 C26 21(3) . .
O3 Co2 O5 C26 135.1(6) 11 .
S1 Co2 O5 C26 -121.3(5) . .
Cl1 Co2 O5 C26 42.1(6) . .
O1 Co3 O6 C26 -34(2) 11 .
O1 Co3 O6 C26 33.5(6) . .
O6 Co3 O6 C26 -141.3(5) 11 .
S2 Co3 O6 C26 114.5(6) . .
Cl1 Co3 O6 C26 -50.3(6) . .
Co2 O1 C1 C2 -11.9(9) . .
Co3 O1 C1 C2 -169.1(5) . .
Co2 O1 C1 C6 164.5(5) . .
Co3 O1 C1 C6 7.3(9) . .
O1 C1 C2 C3 175.1(7) . .
C6 C1 C2 C3 -1.3(11) . .
O1 C1 C2 S1 3.4(10) . .
C6 C1 C2 S1 -173.1(5) . .
C12 S1 C2 C1 -92.2(7) . .
Co2 S1 C2 C1 3.8(6) . .
C12 S1 C2 C3 96.2(7) . .
Co2 S1 C2 C3 -167.8(7) . .
C1 C2 C3 C4 2.3(14) . .
S1 C2 C3 C4 174.0(7) . .
C2 C3 C4 C5 -0.6(15) . .
C2 C3 C4 C13 -177.3(9) . .
C3 C4 C5 C6 -2.2(15) . .
C13 C4 C5 C6 174.7(9) . .
C4 C5 C6 C1 3.1(13) . .
C4 C5 C6 S2 -176.8(7) . .
O1 C1 C6 C5 -177.7(7) . .
C2 C1 C6 C5 -1.3(11) . .
O1 C1 C6 S2 2.2(9) . .
C2 C1 C6 S2 178.6(6) . .
C6 S2 C6 C5 -91.2(8) 11 .
Co3 S2 C6 C5 172.7(7) . .
C6 S2 C6 C1 88.9(6) 11 .
Co3 S2 C6 C1 -7.2(6) . .
Co1 O2 C7 C12 167.0(5) . .
Co2 O2 C7 C12 14.9(8) . .
Co1 O2 C7 C8 -13.0(9) . .
Co2 O2 C7 C8 -165.0(5) . .
O2 C7 C8 C9 177.0(7) . .
C12 C7 C8 C9 -2.9(11) . .
O2 C7 C8 S3 3.5(9) . .
C12 C7 C8 S3 -176.5(5) . .
C8 S3 C8 C9 96.5(7) 11 .
Co1 S3 C8 C9 -169.4(6) . .
C8 S3 C8 C7 -89.7(7) 11 .
Co1 S3 C8 C7 4.4(6) . .
C7 C8 C9 C10 2.0(12) . .
S3 C8 C9 C10 175.4(7) . .
C8 C9 C10 C11 0.5(13) . .
C8 C9 C10 C14 -178.4(8) . .
C9 C10 C11 C12 -1.9(14) . .
C14 C10 C11 C12 177.0(9) . .
C10 C11 C12 C7 0.8(13) . .
C10 C11 C12 S1 -174.6(7) . .
O2 C7 C12 C11 -178.4(7) . .
C8 C7 C12 C11 1.5(11) . .
O2 C7 C12 S1 -2.8(9) . .
C8 C7 C12 S1 177.2(5) . .
C2 S1 C12 C11 -95.2(7) . .
Co2 S1 C12 C11 169.1(6) . .
C2 S1 C12 C7 89.1(6) . .
Co2 S1 C12 C7 -6.6(6) . .
C5 C4 C13 C17 68.7(14) . .
C3 C4 C13 C17 -114.7(12) . .
C5 C4 C13 C15 -47.1(15) . .
C3 C4 C13 C15 129.6(13) . .
C5 C4 C13 C16 -163.4(9) . .
C3 C4 C13 C16 13.2(15) . .
C9 C10 C14 C20 -70.0(14) . .
C11 C10 C14 C20 111.1(13) . .
C9 C10 C14 C18 165.2(9) . .
C11 C10 C14 C18 -13.7(14) . .
C9 C10 C14 C19 47.1(14) . .
C11 C10 C14 C19 -131.8(11) . .
Co1 O4 C21 O3 -4.1(13) . .
Co1 O4 C21 C22 172.4(5) . .
Co2 O3 C21 O4 3.8(12) 11 .
Co2 O3 C21 C22 -172.6(5) 11 .
O4 C21 C22 C25 -10.0(12) . .
O3 C21 C22 C25 167.0(9) . .
O4 C21 C22 C23 170.8(8) . .
O3 C21 C22 C23 -12.2(11) . .
C25 C22 C23 C24 -2.1(15) . .
C21 C22 C23 C24 177.1(9) . .
C22 C23 C24 C23 3.7(19) . 12
C23 C22 C25 C22 0.6(17) . 12
C21 C22 C25 C22 -178.6(7) . 12
Co3 O6 C26 O5 -6.2(11) . .
Co3 O6 C26 C27 171.8(5) . .
Co2 O5 C26 O6 10.4(11) . .
Co2 O5 C26 C27 -167.7(4) . .
O6 C26 C27 C30 -13.7(11) . .
O5 C26 C27 C30 164.6(8) . .
O6 C26 C27 C28 165.4(7) . .
O5 C26 C27 C28 -16.4(11) . .
C30 C27 C28 C29 -1.7(14) . .
C26 C27 C28 C29 179.2(10) . .
C27 C28 C29 C28 -2(2) . 10_554
C28 C27 C30 C27 5.6(16) . 10_554
C26 C27 C30 C27 -175.3(6) . 10_554

loop_
_platon_squeeze_void_nr
_platon_squeeze_void_average_x
_platon_squeeze_void_average_y
_platon_squeeze_void_average_z
_platon_squeeze_void_volume
_platon_squeeze_void_count_electrons
_platon_squeeze_void_content
1 -0.081 -0.072 -0.013 10847 3538 ' '
